data_2232216
loop_
_publ_author_name
'Mandal, Soumik'
'Nethi, Vamsidhar'
'Gupta, Parna'

_publ_section_title
;
 Bis{\m-(<i>E</i>)-methyl
 4-[(2-carbamothioylhydrazinylidene)methyl]benzoate-\k^2^<i>S</i>:<i>S</i>}bis[iodido(triphenylphosphane-\k<i>P</i>)copper(I)]
;
_journal_coeditor_code DS2140
_journal_issue 11
_journal_name_full 'Acta Crystallographica Section E'
_journal_page_first m1535
_journal_paper_doi 10.1107/S1600536811041845
_journal_volume 67
_journal_year 2011
_chemical_formula_iupac '[Cu2 I2 (C10 H11 N3 O2 S)2 (C18 H15 P)2]'
_chemical_formula_moiety 'C56 H52 Cu2 I2 N6 O4 P2 S2'
_chemical_formula_sum 'C56 H52 Cu2 I2 N6 O4 P2 S2'
_chemical_formula_weight 1380.02
_chemical_name_systematic
;
Bis{\m-(<i>E</i>)-methyl 4-[(2-carbamothioylhydrazinylidene)methyl]benzoate-
\k^2^<i>S</i>:<i>S</i>}bis[iodido(triphenylphosphane-\k<i>P</i>)copper(I)]
;
_space_group_IT_number 2
_symmetry_cell_setting triclinic
_symmetry_space_group_name_Hall '-P 1'
_symmetry_space_group_name_H-M 'P -1'
_atom_sites_solution_hydrogens geom
_atom_sites_solution_primary direct
_atom_sites_solution_secondary difmap
_audit_creation_method SHELXL-97
_cell_angle_alpha 108.627(4)
_cell_angle_beta 101.655(4)
_cell_angle_gamma 105.044(3)
_cell_formula_units_Z 1
_cell_length_a 9.6319(16)
_cell_length_b 11.945(2)
_cell_length_c 13.581(4)
_cell_measurement_reflns_used 4585
_cell_measurement_temperature 100
_cell_measurement_theta_max 28.24
_cell_measurement_theta_min 2.30
_cell_volume 1358.9(5)
_computing_cell_refinement 'SAINT (Bruker, 2008)'
_computing_data_collection 'APEX2 (Bruker, 2008)'
_computing_data_reduction 'SAINT (Bruker, 2008)'
_computing_molecular_graphics 'SHELXTL (Sheldrick, 2008)'
_computing_publication_material 'SHELXTL (Sheldrick, 2008)'
_computing_structure_refinement 'SHELXL97 (Sheldrick, 2008)'
_computing_structure_solution 'SHELXS97 (Sheldrick, 2008)'
_diffrn_ambient_temperature 100
_diffrn_measured_fraction_theta_full 0.998
_diffrn_measured_fraction_theta_max 0.998
_diffrn_measurement_device_type 'Bruker APEXII CCD'
_diffrn_measurement_method '\f and \w'
_diffrn_radiation_monochromator graphite
_diffrn_radiation_source 'fine-focus sealed tube'
_diffrn_radiation_type MoK\a
_diffrn_radiation_wavelength 0.71073
_diffrn_reflns_av_R_equivalents 0.0652
_diffrn_reflns_av_sigmaI/netI 0.0675
_diffrn_reflns_limit_h_max 11
_diffrn_reflns_limit_h_min -12
_diffrn_reflns_limit_k_max 15
_diffrn_reflns_limit_k_min -14
_diffrn_reflns_limit_l_max 17
_diffrn_reflns_limit_l_min -17
_diffrn_reflns_number 22347
_diffrn_reflns_theta_full 26.99
_diffrn_reflns_theta_max 26.99
_diffrn_reflns_theta_min 1.67
_exptl_absorpt_coefficient_mu 2.107
_exptl_absorpt_correction_T_max 0.827
_exptl_absorpt_correction_T_min 0.757
_exptl_absorpt_correction_type multi-scan
_exptl_absorpt_process_details '(SADABS; Bruker, 2008)'
_exptl_crystal_colour yellow
_exptl_crystal_density_diffrn 1.684
_exptl_crystal_density_method 'not measured'
_exptl_crystal_description block
_exptl_crystal_F_000 688
_exptl_crystal_size_max 0.18
_exptl_crystal_size_mid 0.11
_exptl_crystal_size_min 0.09
_refine_diff_density_max 1.559
_refine_diff_density_min -0.818
_refine_ls_extinction_method none
_refine_ls_goodness_of_fit_ref 1.016
_refine_ls_hydrogen_treatment constr
_refine_ls_matrix_type full
_refine_ls_number_parameters 335
_refine_ls_number_reflns 5922
_refine_ls_number_restraints 0
_refine_ls_restrained_S_all 1.016
_refine_ls_R_factor_all 0.0601
_refine_ls_R_factor_gt 0.0360
_refine_ls_shift/su_max 0.001
_refine_ls_shift/su_mean 0.000
_refine_ls_structure_factor_coef Fsqd
_refine_ls_weighting_details 'calc w=1/[\s^2^(Fo^2^)+(0.0265P)^2^+0.8634P] where P=(Fo^2^+2Fc^2^)/3'
_refine_ls_weighting_scheme calc
_refine_ls_wR_factor_gt 0.0664
_refine_ls_wR_factor_ref 0.0730
_reflns_number_gt 4560
_reflns_number_total 5922
_reflns_threshold_expression I>2\s(I)
_cod_data_source_file ds2140.cif
_cod_data_source_block I
_cod_original_cell_volume 1359.0(5)
_cod_database_code 2232216
_cod_database_fobs_code 2232216

loop_
_symmetry_equiv_pos_as_xyz
'x, y, z'
'-x, -y, -z'

loop_
_atom_site_type_symbol
_atom_site_label
_atom_site_fract_x
_atom_site_fract_y
_atom_site_fract_z
_atom_site_U_iso_or_equiv
_atom_site_adp_type
_atom_site_calc_flag
_atom_site_refinement_flags
_atom_site_occupancy
_atom_site_symmetry_multiplicity
Cu Cu1 0.44847(4) 0.99151(4) 0.39202(4) 0.01460(11) Uani d . 1 1
I I1 0.44275(2) 1.19639(2) 0.35819(2) 0.01695(7) Uani d . 1 1
S S1 0.70887(9) 1.06875(7) 0.50340(8) 0.01341(19) Uani d . 1 1
P P1 0.36351(9) 0.82308(7) 0.23174(8) 0.01134(19) Uani d . 1 1
O O1 0.9554(3) 0.1581(2) 0.2812(2) 0.0209(6) Uani d . 1 1
O O2 1.0438(3) 0.2624(2) 0.1819(2) 0.0216(6) Uani d . 1 1
N N1 0.7579(3) 0.8525(2) 0.4633(3) 0.0153(7) Uani d . 1 1
H H1 0.7016 0.8385 0.5030 0.018 Uiso calc R 1 1
N N2 0.8214(3) 0.7653(3) 0.4179(3) 0.0178(7) Uani d . 1 1
N N3 0.8721(3) 0.9774(3) 0.3848(3) 0.0190(7) Uani d . 1 1
H H3A 0.9110 0.9222 0.3577 0.023 Uiso calc R 1 1
H H3B 0.8903 1.0452 0.3724 0.023 Uiso calc R 1 1
C C1 0.4266(3) 0.8438(3) 0.1181(3) 0.0124(7) Uani d . 1 1
C C2 0.3426(4) 0.7719(3) 0.0089(3) 0.0158(8) Uani d . 1 1
H H2 0.2443 0.7175 -0.0092 0.019 Uiso calc R 1 1
C C3 0.4045(4) 0.7809(3) -0.0733(3) 0.0187(8) Uani d . 1 1
H H3 0.3484 0.7315 -0.1462 0.022 Uiso calc R 1 1
C C4 0.5499(4) 0.8635(3) -0.0468(3) 0.0177(8) Uani d . 1 1
H H4 0.5918 0.8688 -0.1018 0.021 Uiso calc R 1 1
C C5 0.6322(4) 0.9377(3) 0.0606(3) 0.0179(8) Uani d . 1 1
H H5 0.7291 0.9942 0.0776 0.021 Uiso calc R 1 1
C C6 0.5724(3) 0.9295(3) 0.1446(3) 0.0148(8) Uani d . 1 1
H H6 0.6287 0.9804 0.2171 0.018 Uiso calc R 1 1
C C7 0.1577(4) 0.7719(3) 0.1779(3) 0.0140(7) Uani d . 1 1
C C8 0.0617(4) 0.6465(3) 0.1235(3) 0.0193(8) Uani d . 1 1
H H8 0.1016 0.5821 0.1127 0.023 Uiso calc R 1 1
C C9 -0.0938(4) 0.6175(3) 0.0851(3) 0.0244(9) Uani d . 1 1
H H9 -0.1572 0.5336 0.0494 0.029 Uiso calc R 1 1
C C10 -0.1549(4) 0.7110(3) 0.0992(4) 0.0242(9) Uani d . 1 1
H H10 -0.2590 0.6905 0.0733 0.029 Uiso calc R 1 1
C C11 -0.0610(4) 0.8364(3) 0.1523(3) 0.0223(9) Uani d . 1 1
H H11 -0.1018 0.9001 0.1607 0.027 Uiso calc R 1 1
C C12 0.0937(4) 0.8664(3) 0.1926(3) 0.0186(8) Uani d . 1 1
H H12 0.1560 0.9505 0.2300 0.022 Uiso calc R 1 1
C C13 0.3993(3) 0.6799(3) 0.2321(3) 0.0120(7) Uani d . 1 1
C C14 0.4589(4) 0.6129(3) 0.1569(3) 0.0195(8) Uani d . 1 1
H H14 0.4803 0.6399 0.1028 0.023 Uiso calc R 1 1
C C15 0.4858(4) 0.5062(3) 0.1631(3) 0.0208(9) Uani d . 1 1
H H15 0.5253 0.4623 0.1129 0.025 Uiso calc R 1 1
C C16 0.4549(4) 0.4645(3) 0.2425(3) 0.0196(8) Uani d . 1 1
H H16 0.4725 0.3925 0.2454 0.023 Uiso calc R 1 1
C C17 0.3975(4) 0.5306(3) 0.3180(3) 0.0231(9) Uani d . 1 1
H H17 0.3759 0.5026 0.3716 0.028 Uiso calc R 1 1
C C18 0.3722(4) 0.6386(3) 0.3138(3) 0.0178(8) Uani d . 1 1
H H18 0.3367 0.6839 0.3662 0.021 Uiso calc R 1 1
C C19 0.7841(3) 0.9580(3) 0.4455(3) 0.0145(8) Uani d . 1 1
C C20 0.7924(4) 0.6687(3) 0.4428(3) 0.0176(8) Uani d . 1 1
H H20 0.7346 0.6633 0.4894 0.021 Uiso calc R 1 1
C C21 0.8490(4) 0.5666(3) 0.3989(3) 0.0166(8) Uani d . 1 1
C C22 0.8040(4) 0.4589(3) 0.4212(3) 0.0173(8) Uani d . 1 1
H H22 0.7422 0.4548 0.4654 0.021 Uiso calc R 1 1
C C23 0.8497(4) 0.3586(3) 0.3787(3) 0.0160(8) Uani d . 1 1
H H23 0.8207 0.2882 0.3955 0.019 Uiso calc R 1 1
C C24 0.9396(4) 0.3629(3) 0.3104(3) 0.0142(8) Uani d . 1 1
C C25 0.9797(4) 0.2505(3) 0.2592(3) 0.0157(8) Uani d . 1 1
C C26 1.0860(4) 0.1589(3) 0.1253(4) 0.0257(9) Uani d . 1 1
H H26A 1.1516 0.1418 0.1774 0.038 Uiso calc R 1 1
H H26B 1.1378 0.1804 0.0768 0.038 Uiso calc R 1 1
H H26C 0.9969 0.0855 0.0838 0.038 Uiso calc R 1 1
C C27 0.9853(4) 0.4709(3) 0.2880(3) 0.0197(8) Uani d . 1 1
H H27 1.0460 0.4748 0.2430 0.024 Uiso calc R 1 1
C C28 0.9406(4) 0.5719(3) 0.3325(3) 0.0206(8) Uani d . 1 1
H H28 0.9721 0.6437 0.3179 0.025 Uiso calc R 1 1

loop_
_atom_site_aniso_label
_atom_site_aniso_U_11
_atom_site_aniso_U_22
_atom_site_aniso_U_33
_atom_site_aniso_U_12
_atom_site_aniso_U_13
_atom_site_aniso_U_23
Cu1 0.0178(2) 0.01218(19) 0.0124(3) 0.00618(16) 0.00386(19) 0.00278(18)
I1 0.02130(12) 0.01412(11) 0.01860(16) 0.00695(8) 0.00813(10) 0.00863(10)
S1 0.0140(4) 0.0123(4) 0.0132(5) 0.0046(3) 0.0041(4) 0.0041(3)
P1 0.0139(4) 0.0109(4) 0.0100(5) 0.0060(3) 0.0040(4) 0.0036(4)
O1 0.0301(13) 0.0156(12) 0.0252(17) 0.0118(10) 0.0147(13) 0.0116(12)
O2 0.0278(13) 0.0214(12) 0.0221(17) 0.0139(10) 0.0150(13) 0.0080(12)
N1 0.0185(14) 0.0125(13) 0.0210(19) 0.0086(11) 0.0123(14) 0.0077(13)
N2 0.0154(13) 0.0147(13) 0.023(2) 0.0077(11) 0.0086(14) 0.0040(13)
N3 0.0211(15) 0.0206(14) 0.024(2) 0.0107(12) 0.0140(15) 0.0131(14)
C1 0.0162(15) 0.0109(14) 0.015(2) 0.0098(12) 0.0073(15) 0.0064(14)
C2 0.0168(16) 0.0126(15) 0.017(2) 0.0072(13) 0.0058(16) 0.0022(15)
C3 0.0261(18) 0.0211(17) 0.012(2) 0.0142(14) 0.0053(16) 0.0058(16)
C4 0.0234(17) 0.0262(18) 0.018(2) 0.0180(15) 0.0133(17) 0.0153(17)
C5 0.0124(15) 0.0228(17) 0.027(2) 0.0104(13) 0.0082(16) 0.0164(17)
C6 0.0141(15) 0.0163(16) 0.016(2) 0.0077(13) 0.0043(15) 0.0072(15)
C7 0.0152(16) 0.0154(15) 0.010(2) 0.0037(12) 0.0035(15) 0.0049(14)
C8 0.0184(17) 0.0156(16) 0.024(2) 0.0059(13) 0.0089(16) 0.0060(16)
C9 0.0186(17) 0.0183(17) 0.030(3) -0.0011(14) 0.0093(18) 0.0066(17)
C10 0.0131(16) 0.031(2) 0.028(3) 0.0070(14) 0.0061(17) 0.0117(18)
C11 0.0237(18) 0.0280(19) 0.022(2) 0.0162(15) 0.0084(17) 0.0125(18)
C12 0.0208(17) 0.0131(15) 0.017(2) 0.0058(13) 0.0029(16) 0.0025(15)
C13 0.0118(15) 0.0122(14) 0.009(2) 0.0041(12) 0.0017(14) 0.0022(14)
C14 0.0264(18) 0.0204(17) 0.017(2) 0.0119(15) 0.0106(17) 0.0078(16)
C15 0.0296(19) 0.0184(17) 0.020(2) 0.0161(15) 0.0096(18) 0.0070(16)
C16 0.0229(17) 0.0137(16) 0.022(2) 0.0090(14) 0.0035(17) 0.0068(16)
C17 0.033(2) 0.0217(18) 0.020(2) 0.0105(16) 0.0099(19) 0.0133(17)
C18 0.0258(18) 0.0164(16) 0.017(2) 0.0115(14) 0.0135(17) 0.0069(16)
C19 0.0113(15) 0.0138(15) 0.013(2) 0.0022(12) 0.0008(14) 0.0015(14)
C20 0.0157(16) 0.0180(16) 0.019(2) 0.0063(13) 0.0082(16) 0.0057(16)
C21 0.0165(16) 0.0161(16) 0.016(2) 0.0051(13) 0.0051(16) 0.0047(15)
C22 0.0147(16) 0.0200(17) 0.018(2) 0.0057(13) 0.0077(15) 0.0068(16)
C23 0.0142(15) 0.0145(15) 0.020(2) 0.0033(13) 0.0061(16) 0.0090(15)
C24 0.0143(15) 0.0153(15) 0.014(2) 0.0055(12) 0.0046(15) 0.0060(15)
C25 0.0146(16) 0.0139(15) 0.015(2) 0.0031(12) 0.0029(15) 0.0034(15)
C26 0.032(2) 0.0228(18) 0.028(3) 0.0159(16) 0.0186(19) 0.0066(18)
C27 0.0217(17) 0.0209(17) 0.024(2) 0.0107(14) 0.0132(17) 0.0115(17)
C28 0.0291(19) 0.0164(16) 0.023(2) 0.0106(14) 0.0127(18) 0.0114(16)

loop_
_atom_type_symbol
_atom_type_description
_atom_type_scat_dispersion_real
_atom_type_scat_dispersion_imag
_atom_type_scat_source
C C 0.0033 0.0016 'International Tables Vol C Tables 4.2.6.8 and 6.1.1.4'
H H 0.0000 0.0000 'International Tables Vol C Tables 4.2.6.8 and 6.1.1.4'
N N 0.0061 0.0033 'International Tables Vol C Tables 4.2.6.8 and 6.1.1.4'
O O 0.0106 0.0060 'International Tables Vol C Tables 4.2.6.8 and 6.1.1.4'
P P 0.1023 0.0942 'International Tables Vol C Tables 4.2.6.8 and 6.1.1.4'
S S 0.1246 0.1234 'International Tables Vol C Tables 4.2.6.8 and 6.1.1.4'
Cu Cu 0.3201 1.2651 'International Tables Vol C Tables 4.2.6.8 and 6.1.1.4'
I I -0.4742 1.8119 'International Tables Vol C Tables 4.2.6.8 and 6.1.1.4'

loop_
_geom_angle_atom_site_label_1
_geom_angle_atom_site_label_2
_geom_angle_atom_site_label_3
_geom_angle_site_symmetry_1
_geom_angle_site_symmetry_3
_geom_angle
P1 Cu1 S1 . 2_676 104.59(4)
P1 Cu1 S1 . . 120.16(3)
S1 Cu1 S1 2_676 . 108.22(3)
P1 Cu1 I1 . . 110.45(3)
S1 Cu1 I1 2_676 . 115.32(3)
S1 Cu1 I1 . . 98.61(2)
P1 Cu1 Cu1 . 2_676 130.06(4)
S1 Cu1 Cu1 2_676 2_676 54.16(3)
S1 Cu1 Cu1 . 2_676 54.05(3)
I1 Cu1 Cu1 . 2_676 119.49(2)
C19 S1 Cu1 . 2_676 113.92(13)
C19 S1 Cu1 . . 106.03(11)
Cu1 S1 Cu1 2_676 . 71.78(3)
C7 P1 C1 . . 103.42(17)
C7 P1 C13 . . 104.04(14)
C1 P1 C13 . . 102.23(15)
C7 P1 Cu1 . . 109.73(12)
C1 P1 Cu1 . . 117.80(11)
C13 P1 Cu1 . . 117.87(12)
C25 O2 C26 . . 116.7(3)
C19 N1 N2 . . 119.7(3)
C19 N1 H1 . . 120.1
N2 N1 H1 . . 120.1
C20 N2 N1 . . 114.6(3)
C19 N3 H3A . . 120.0
C19 N3 H3B . . 120.0
H3A N3 H3B . . 120.0
C2 C1 C6 . . 119.4(3)
C2 C1 P1 . . 123.3(2)
C6 C1 P1 . . 117.1(3)
C3 C2 C1 . . 120.5(3)
C3 C2 H2 . . 119.8
C1 C2 H2 . . 119.8
C4 C3 C2 . . 119.9(4)
C4 C3 H3 . . 120.0
C2 C3 H3 . . 120.0
C5 C4 C3 . . 120.1(4)
C5 C4 H4 . . 119.9
C3 C4 H4 . . 119.9
C4 C5 C6 . . 120.8(3)
C4 C5 H5 . . 119.6
C6 C5 H5 . . 119.6
C5 C6 C1 . . 119.2(3)
C5 C6 H6 . . 120.4
C1 C6 H6 . . 120.4
C8 C7 C12 . . 118.4(3)
C8 C7 P1 . . 124.6(3)
C12 C7 P1 . . 117.0(2)
C9 C8 C7 . . 120.1(3)
C9 C8 H8 . . 120.0
C7 C8 H8 . . 120.0
C10 C9 C8 . . 120.9(3)
C10 C9 H9 . . 119.6
C8 C9 H9 . . 119.6
C9 C10 C11 . . 119.9(3)
C9 C10 H10 . . 120.1
C11 C10 H10 . . 120.1
C12 C11 C10 . . 119.8(3)
C12 C11 H11 . . 120.1
C10 C11 H11 . . 120.1
C11 C12 C7 . . 120.9(3)
C11 C12 H12 . . 119.5
C7 C12 H12 . . 119.5
C18 C13 C14 . . 118.4(3)
C18 C13 P1 . . 118.5(3)
C14 C13 P1 . . 123.0(3)
C15 C14 C13 . . 120.1(4)
C15 C14 H14 . . 120.0
C13 C14 H14 . . 120.0
C16 C15 C14 . . 121.0(4)
C16 C15 H15 . . 119.5
C14 C15 H15 . . 119.5
C15 C16 C17 . . 119.5(3)
C15 C16 H16 . . 120.2
C17 C16 H16 . . 120.2
C16 C17 C18 . . 120.1(4)
C16 C17 H17 . . 120.0
C18 C17 H17 . . 120.0
C17 C18 C13 . . 120.9(3)
C17 C18 H18 . . 119.5
C13 C18 H18 . . 119.5
N3 C19 N1 . . 118.8(3)
N3 C19 S1 . . 120.9(3)
N1 C19 S1 . . 120.3(3)
N2 C20 C21 . . 121.1(3)
N2 C20 H20 . . 119.5
C21 C20 H20 . . 119.5
C28 C21 C22 . . 119.2(3)
C28 C21 C20 . . 122.0(3)
C22 C21 C20 . . 118.8(3)
C23 C22 C21 . . 121.0(3)
C23 C22 H22 . . 119.5
C21 C22 H22 . . 119.5
C22 C23 C24 . . 119.9(3)
C22 C23 H23 . . 120.1
C24 C23 H23 . . 120.1
C23 C24 C27 . . 119.3(3)
C23 C24 C25 . . 119.3(3)
C27 C24 C25 . . 121.4(3)
O1 C25 O2 . . 123.5(3)
O1 C25 C24 . . 125.2(3)
O2 C25 C24 . . 111.3(3)
O2 C26 H26A . . 109.5
O2 C26 H26B . . 109.5
H26A C26 H26B . . 109.5
O2 C26 H26C . . 109.5
H26A C26 H26C . . 109.5
H26B C26 H26C . . 109.5
C28 C27 C24 . . 120.3(4)
C28 C27 H27 . . 119.8
C24 C27 H27 . . 119.8
C27 C28 C21 . . 120.3(3)
C27 C28 H28 . . 119.9
C21 C28 H28 . . 119.9

loop_
_geom_bond_atom_site_label_1
_geom_bond_atom_site_label_2
_geom_bond_site_symmetry_2
_geom_bond_distance
Cu1 P1 . 2.2548(10)
Cu1 S1 2_676 2.4060(10)
Cu1 S1 . 2.4093(10)
Cu1 I1 . 2.6423(6)
Cu1 Cu1 2_676 2.8228(12)
S1 C19 . 1.720(3)
S1 Cu1 2_676 2.4059(10)
P1 C7 . 1.827(3)
P1 C1 . 1.832(4)
P1 C13 . 1.832(3)
O1 C25 . 1.212(4)
O2 C25 . 1.347(4)
O2 C26 . 1.437(4)
N1 C19 . 1.329(4)
N1 N2 . 1.383(4)
N1 H1 . 0.8600
N2 C20 . 1.282(5)
N3 C19 . 1.325(5)
N3 H3A . 0.8600
N3 H3B . 0.8600
C1 C2 . 1.390(5)
C1 C6 . 1.402(4)
C2 C3 . 1.388(5)
C2 H2 . 0.9300
C3 C4 . 1.384(5)
C3 H3 . 0.9300
C4 C5 . 1.372(5)
C4 H4 . 0.9300
C5 C6 . 1.396(5)
C5 H5 . 0.9300
C6 H6 . 0.9300
C7 C8 . 1.394(4)
C7 C12 . 1.401(5)
C8 C9 . 1.391(5)
C8 H8 . 0.9300
C9 C10 . 1.371(5)
C9 H9 . 0.9300
C10 C11 . 1.387(5)
C10 H10 . 0.9300
C11 C12 . 1.384(5)
C11 H11 . 0.9300
C12 H12 . 0.9300
C13 C18 . 1.394(5)
C13 C14 . 1.402(5)
C14 C15 . 1.389(5)
C14 H14 . 0.9300
C15 C16 . 1.377(6)
C15 H15 . 0.9300
C16 C17 . 1.385(5)
C16 H16 . 0.9300
C17 C18 . 1.390(5)
C17 H17 . 0.9300
C18 H18 . 0.9300
C20 C21 . 1.467(5)
C20 H20 . 0.9300
C21 C28 . 1.387(5)
C21 C22 . 1.395(5)
C22 C23 . 1.377(5)
C22 H22 . 0.9300
C23 C24 . 1.394(5)
C23 H23 . 0.9300
C24 C27 . 1.400(5)
C24 C25 . 1.489(5)
C26 H26A . 0.9600
C26 H26B . 0.9600
C26 H26C . 0.9600
C27 C28 . 1.384(5)
C27 H27 . 0.9300
C28 H28 . 0.9300

loop_
_geom_hbond_atom_site_label_D
_geom_hbond_atom_site_label_H
_geom_hbond_atom_site_label_A
_geom_hbond_site_symmetry_A
_geom_hbond_distance_DH
_geom_hbond_distance_HA
_geom_hbond_distance_DA
_geom_hbond_angle_DHA
_geom_hbond_publ_flag
N3 H3B O1 1_565 0.860 2.165 2.963(5) 154.09 yes
